data_7706610
loop_
_publ_author_name
'Zhang, Jianfeng'
'Wenzel, Marco'
'Schnaars, Kathleen'
'Hennersdorf, Felix'
'Schwedtmann, Kai'
'M\"arz, Juliane'
'Rossberg, Andr\'e'
'Kaden, Peter'
'Kraus, Florian'
'Stumpf, Thorsten'
'Weigand, Jan J.'

_publ_section_title
;
 Coordination of trivalent lanthanum and cerium, and tetravalent cerium
 and actinides (An = Th(IV), U(IV), Np(IV)) by a 4-phosphoryl
 1<i>H</i>-pyrazol-5-olate ligand in solution and the solid state.
;
_journal_issue 10
_journal_name_full 'Dalton transactions (Cambridge, England : 2003)'
_journal_page_first 3550
_journal_page_last 3558
_journal_paper_doi 10.1039/d1dt00365h
_journal_volume 50
_journal_year 2021
_chemical_formula_moiety 'C68 H96 N8 O16 P4 U, 3(C2 H3 N), 2(H3 O1.5)'
_chemical_formula_sum 'C74 H111 N11 O19 P4 U'
_chemical_formula_weight 1820.64
_space_group_crystal_system tetragonal
_space_group_IT_number 85
_space_group_name_Hall '-P 4a'
_space_group_name_H-M_alt 'P 4/n :2'
_atom_sites_solution_hydrogens mixed
_atom_sites_solution_primary dual
_audit_creation_date 2020-04-17
_audit_creation_method
;
Olex2 1.2
(compiled 2018.05.29 svn.r3508 for OlexSys, GUI svn.r5506)
;
_audit_update_record
;
2020-04-16 deposited with the CCDC.	2021-02-12 downloaded from the CCDC.
;
_cell_angle_alpha 90
_cell_angle_beta 90
_cell_angle_gamma 90
_cell_formula_units_Z 2
_cell_length_a 17.68430(10)
_cell_length_b 17.68430(10)
_cell_length_c 13.7690(2)
_cell_measurement_reflns_used 16571
_cell_measurement_temperature 100.01(10)
_cell_measurement_theta_max 76.0070
_cell_measurement_theta_min 3.1980
_cell_volume 4306.04(7)
_computing_cell_refinement 'CrysAlisPro 1.171.38.43 (Rigaku OD, 2015)'
_computing_data_collection 'CrysAlisPro 1.171.38.43 (Rigaku OD, 2015)'
_computing_data_reduction 'CrysAlisPro 1.171.38.43 (Rigaku OD, 2015)'
_computing_molecular_graphics 'Olex2 (Dolomanov et al., 2009)'
_computing_publication_material 'Olex2 (Dolomanov et al., 2009)'
_computing_structure_refinement 'ShelXL (Sheldrick, 2015)'
_computing_structure_solution 'ShelXT (Sheldrick, 2015)'
_diffrn_ambient_environment N~2~
_diffrn_ambient_temperature 100.01(10)
_diffrn_detector 'CCD plate'
_diffrn_detector_area_resol_mean 10.5700
_diffrn_detector_type AtlasS2
_diffrn_measured_fraction_theta_full 0.998
_diffrn_measured_fraction_theta_max 0.989
_diffrn_measurement_details
;
List of Runs (angles in degrees, time in seconds):

  # Type    Start    End  Width  t~exp~   \w     \q     \k     \f   Frames
#--------------------------------------------------------------------------
  1  \w    -21.00  68.00   0.50    2.00    --   42.50 -81.00 140.00  178
  2  \w    101.00 129.00   0.50    8.00    --  111.00 -81.00 140.00   56
  3  \w    116.00 177.00   0.50    8.00    --  111.00  81.00 -97.00  122
  4  \w     44.00  69.00   0.50    8.00    --  111.00 -81.00 140.00   50
  5  \w    -70.00  35.00   0.50    2.00    --  -38.50  81.00 -97.00  210
  6  \w    -81.00 -27.00   0.50    2.00    --  -38.50 -57.00  90.00  108
  7  \w    -47.00  -8.00   0.50    2.00    --  -38.50 125.00 150.00   78
  8  \w    -70.00  35.00   0.50    2.00    --  -38.50  77.00  30.00  210
  9  \w    -29.00  24.00   0.50    2.00    --   42.50 -38.00 -30.00  106
 10  \w     38.00  63.00   0.50    2.00    --   42.50 -38.00 -30.00   50
 11  \w    -20.00   6.00   0.50    2.00    --   42.50 -77.00  60.00   52
 12  \w     22.00  49.00   0.50    2.00    --   42.50 -77.00  60.00   54
 13  \w     49.00  76.00   0.50    8.00    --  111.00 -94.00-150.00   54
 14  \w     30.00 106.00   0.50    8.00    --  111.00 -94.00 120.00  152
 15  \w     80.00 107.00   0.50    8.00    --  111.00 -94.00 -60.00   54
 16  \w    108.00 177.00   0.50    8.00    --  111.00  77.00 -60.00  138
 17  \w     81.00 107.00   0.50    8.00    --  111.00 -94.00-150.00   52
 18  \w     44.00  79.00   0.50    8.00    --  111.00-125.00 -90.00   70
 19  \w     40.00 111.00   0.50    8.00    --  111.00-125.00 120.00  142
 20  \w    104.00 177.00   0.50    8.00    --  111.00  77.00 -30.00  146
 21  \w     97.00 124.00   0.50    8.00    --  111.00  30.00 -60.00   54
 22  \w     39.00  77.00   0.50    8.00    --  111.00 -94.00 -60.00   76
 23  \w    137.00 165.00   0.50    8.00    --  111.00  61.00-180.00   56
 24  \w    145.00 172.00   0.50    8.00    --  111.00  30.00 -60.00   54
 25  \w     79.00 106.00   0.50    8.00    --  111.00 -94.00-180.00   54
 26  \w     30.00  42.50   0.50    8.00    --  111.00 -94.00 -90.00   25
;
_diffrn_measurement_device 'four-circle diffractometer'
_diffrn_measurement_device_type 'SuperNova, Dual, Cu at zero, AtlasS2'
_diffrn_measurement_method '\w scans'
_diffrn_orient_matrix_type 'CrysAlisPro convention (1999,Acta A55,543-557)'
_diffrn_orient_matrix_UB_11 -0.0424217000
_diffrn_orient_matrix_UB_12 -0.0697743000
_diffrn_orient_matrix_UB_13 0.0388439000
_diffrn_orient_matrix_UB_21 -0.0123285000
_diffrn_orient_matrix_UB_22 -0.0279619000
_diffrn_orient_matrix_UB_23 -0.1048359000
_diffrn_orient_matrix_UB_31 0.0750937000
_diffrn_orient_matrix_UB_32 -0.0439736000
_diffrn_orient_matrix_UB_33 0.0049752000
_diffrn_radiation_monochromator mirror
_diffrn_radiation_probe x-ray
_diffrn_radiation_type CuK\a
_diffrn_radiation_wavelength 1.54184
_diffrn_reflns_av_R_equivalents 0.0458
_diffrn_reflns_av_unetI/netI 0.0239
_diffrn_reflns_Laue_measured_fraction_full 0.998
_diffrn_reflns_Laue_measured_fraction_max 0.989
_diffrn_reflns_limit_h_max 22
_diffrn_reflns_limit_h_min -14
_diffrn_reflns_limit_k_max 20
_diffrn_reflns_limit_k_min -21
_diffrn_reflns_limit_l_max 16
_diffrn_reflns_limit_l_min -17
_diffrn_reflns_number 29394
_diffrn_reflns_point_group_measured_fraction_full 0.998
_diffrn_reflns_point_group_measured_fraction_max 0.989
_diffrn_reflns_theta_full 67.684
_diffrn_reflns_theta_max 76.916
_diffrn_reflns_theta_min 3.210
_diffrn_source 'micro-focus sealed X-ray tube'
_diffrn_source_type 'SuperNova (Cu) X-ray Source'
_exptl_absorpt_coefficient_mu 6.592
_exptl_absorpt_correction_T_max 0.849
_exptl_absorpt_correction_T_min 0.590
_exptl_absorpt_correction_type gaussian
_exptl_absorpt_process_details
;
CrysAlisPro 1.171.38.43 (Rigaku Oxford Diffraction, 2015)
Numerical absorption correction based on gaussian integration over
			a multifaceted crystal model
Empirical absorption correction using spherical harmonics,
 implemented in SCALE3 ABSPACK scaling algorithm.
;
_exptl_crystal_colour 'clear yellow'
_exptl_crystal_colour_lustre clear
_exptl_crystal_colour_primary yellow
_exptl_crystal_density_diffrn 1.404
_exptl_crystal_description block
_exptl_crystal_F_000 1872
_exptl_crystal_size_max 0.107
_exptl_crystal_size_mid 0.065
_exptl_crystal_size_min 0.025
_refine_diff_density_max 1.068
_refine_diff_density_min -0.971
_refine_diff_density_rms 0.095
_refine_ls_extinction_method none
_refine_ls_goodness_of_fit_ref 1.137
_refine_ls_hydrogen_treatment mixed
_refine_ls_matrix_type full
_refine_ls_number_parameters 321
_refine_ls_number_reflns 4509
_refine_ls_number_restraints 77
_refine_ls_restrained_S_all 1.129
_refine_ls_R_factor_all 0.0355
_refine_ls_R_factor_gt 0.0343
_refine_ls_shift/su_max 0.002
_refine_ls_shift/su_mean 0.000
_refine_ls_structure_factor_coef Fsqd
_refine_ls_weighting_details 'w=1/[\s^2^(Fo^2^)+(0.0587P)^2^+4.5348P] where P=(Fo^2^+2Fc^2^)/3'
_refine_ls_weighting_scheme calc
_refine_ls_wR_factor_gt 0.0917
_refine_ls_wR_factor_ref 0.0928
_reflns_Friedel_coverage 0.000
_reflns_number_gt 4349
_reflns_number_total 4509
_reflns_threshold_expression 'I > 2\s(I)'
_cod_data_source_file d1dt00365h2.cif
_cod_data_source_block 7
_cod_depositor_comments 'Adding full bibliography for 7706609--7706617.cif.'
_cod_original_cell_volume 4306.04(8)
_cod_original_sg_symbol_H-M 'P 4/n'
_cod_database_code 7706610
_shelx_shelxl_version_number 2016/6
_chemical_oxdiff_formula 'C74H113N11NUO20P4 '
_shelx_space_group_comment
;
The symmetry employed for this shelxl refinement is uniquely defined
by the following loop, which should always be used as a source of
symmetry information in preference to the above space-group names.
They are only intended as comments.
;
_shelx_estimated_absorpt_t_max 0.853
_shelx_estimated_absorpt_t_min 0.539
_reflns_odcompleteness_completeness 99.91
_reflns_odcompleteness_iscentric 1
_reflns_odcompleteness_theta 71.98
_olex2_refinement_description
;
1. Fixed Uiso
 At 1.2 times of:
  All C(H) groups, {H5A,H5B} of O6
 At 1.5 times of:
  All C(H,H,H) groups, {H6A,H6B} of O6, All C(H,H,H,H,H,H) groups
2. Restrained distances
 O5-H5B = O5-H5A
 0.87 with sigma of 0.001
 C18-H18C_$1 = C18-H18A_$1 = C18-H18B_$1
 0.96 with sigma of 0.001
 H18B-H18A \\sim H18A-H18C \\sim H18B-H18C
 with sigma of 0.02
3. Uiso/Uaniso restraints and constraints
N4 \\sim C20 \\sim C21 \\sim N5 \\sim C23 \\sim C22: within 2A with sigma of
0.01 and sigma for terminal atoms of 0.02
4. Same fragment restrains
{N4, C21, C20} sigma for 1-2: 0.02, 1-3: 0.02
as
{N5, C23, C22}
5. Others
 Fixed Sof: N5(0.25) C23(0.25) C22(0.25) H22A(0.25) H22B(0.25) H22C(0.25)
 H18A(0.25) H18B(0.25) H18C(0.25) N4(0.25) C21(0.25) C20(0.25) H20A(0.25)
 H20B(0.25) H20C(0.25) O5(0.5) O6(0.25) H6A(0.25) H6B(0.25) H5A(0.5) H5B(0.5)
6.a Free rotating group:
 O6(H6A,H6B,H5A,H5B)
6.b Ternary CH refined with riding coordinates:
 C12(H12), C15(H15)
6.c Aromatic/amide H refined with riding coordinates:
 C6(H6), C7(H7), C9(H9), C10(H10)
6.d Idealised Me refined as rotating group:
 C4(H4A,H4B,H4C), C11(H11A,H11B,H11C), C13(H13A,H13B,H13C), C14(H14A,H14B,
 H14C), C16(H16A,H16B,H16C), C17(H17A,H17B,H17C), C22(H22A,H22B,H22C), C20(H20A,
 H20B,H20C)
;
_olex2_submission_special_instructions 'No special instructions were received'
_oxdiff_exptl_absorpt_empirical_details
;
Empirical correction (ABSPACK) includes:
- Absorption correction using spherical harmonics
- Frame scaling
- Detector area scaling
;
_oxdiff_exptl_absorpt_empirical_full_max 1.448
_oxdiff_exptl_absorpt_empirical_full_min 0.615

loop_
_space_group_symop_operation_xyz
'x, y, z'
'-x+1/2, -y+1/2, z'
'-y+1/2, x, z'
'y, -x+1/2, z'
'-x, -y, -z'
'x-1/2, y-1/2, -z'
'y-1/2, -x, -z'
'-y, x-1/2, -z'

loop_
_atom_site_label
_atom_site_type_symbol
_atom_site_fract_x
_atom_site_fract_y
_atom_site_fract_z
_atom_site_U_iso_or_equiv
_atom_site_adp_type
_atom_site_occupancy
_atom_site_site_symmetry_order
_atom_site_calc_flag
_atom_site_refinement_flags_posn
_atom_site_refinement_flags_adp
_atom_site_refinement_flags_occupancy
_atom_site_disorder_assembly
_atom_site_disorder_group
C1 C 0.42760(18) 0.27189(17) 0.4646(3) 0.0243(6) Uani 1 1 d . . . . .
C2 C 0.4626(2) 0.3149(2) 0.3913(3) 0.0270(7) Uani 1 1 d . . . . .
C3 C 0.53820(19) 0.3254(2) 0.4247(3) 0.0337(8) Uani 1 1 d . . . . .
C4 C 0.6000(3) 0.3656(3) 0.3720(4) 0.0478(12) Uani 1 1 d . . . . .
H4A H 0.608995 0.340778 0.309462 0.072 Uiso 1 1 calc GR . . . .
H4B H 0.646290 0.364107 0.411033 0.072 Uiso 1 1 calc GR . . . .
H4C H 0.585183 0.418312 0.361009 0.072 Uiso 1 1 calc GR . . . .
C5 C 0.4747(2) 0.2212(2) 0.6242(3) 0.0277(7) Uani 1 1 d . . . . .
C6 C 0.4248(2) 0.1604(2) 0.6331(3) 0.0295(7) Uani 1 1 d . . . . .
H6 H 0.393941 0.145451 0.579981 0.035 Uiso 1 1 calc R . . . .
C7 C 0.4211(2) 0.1219(2) 0.7215(3) 0.0341(8) Uani 1 1 d . . . . .
H7 H 0.387227 0.080509 0.727974 0.041 Uiso 1 1 calc R . . . .
C8 C 0.4655(2) 0.1426(2) 0.8000(3) 0.0375(8) Uani 1 1 d . . . . .
C9 C 0.5138(2) 0.2042(2) 0.7894(3) 0.0397(9) Uani 1 1 d . . . . .
H9 H 0.544359 0.219526 0.842587 0.048 Uiso 1 1 calc R . . . .
C10 C 0.5181(2) 0.2434(2) 0.7027(3) 0.0339(8) Uani 1 1 d . . . . .
H10 H 0.550922 0.285674 0.697017 0.041 Uiso 1 1 calc R . . . .
C11 C 0.4617(4) 0.0982(4) 0.8942(3) 0.0576(14) Uani 1 1 d . . . . .
H11A H 0.410175 0.100557 0.920378 0.086 Uiso 1 1 calc GR . . . .
H11B H 0.497037 0.120007 0.941324 0.086 Uiso 1 1 calc GR . . . .
H11C H 0.475307 0.045352 0.881857 0.086 Uiso 1 1 calc GR . . . .
C12 C 0.4514(3) 0.3193(3) 0.0988(3) 0.0415(9) Uani 1 1 d . . . . .
H12 H 0.425395 0.369223 0.091713 0.050 Uiso 1 1 calc R . . . .
C13 C 0.4010(3) 0.2576(3) 0.0608(4) 0.0588(13) Uani 1 1 d . . . . .
H13A H 0.389276 0.267233 -0.007667 0.088 Uiso 1 1 calc GR . . . .
H13B H 0.353967 0.256485 0.098454 0.088 Uiso 1 1 calc GR . . . .
H13C H 0.426809 0.208772 0.066813 0.088 Uiso 1 1 calc GR . . . .
C14 C 0.5274(3) 0.3228(3) 0.0504(4) 0.0629(14) Uani 1 1 d . . . . .
H14A H 0.520764 0.332188 -0.019225 0.094 Uiso 1 1 calc GR . . . .
H14B H 0.553858 0.274604 0.059720 0.094 Uiso 1 1 calc GR . . . .
H14C H 0.557299 0.363770 0.079069 0.094 Uiso 1 1 calc GR . . . .
C15 C 0.3849(2) 0.4886(2) 0.3064(4) 0.0410(10) Uani 1 1 d . . . . .
H15 H 0.333221 0.468082 0.319565 0.049 Uiso 1 1 calc R . . . .
C16 C 0.4203(4) 0.5138(3) 0.3996(4) 0.0606(15) Uani 1 1 d . . . . .
H16A H 0.471471 0.532521 0.386854 0.091 Uiso 1 1 calc GR . . . .
H16B H 0.422748 0.471017 0.444758 0.091 Uiso 1 1 calc GR . . . .
H16C H 0.389782 0.554313 0.428300 0.091 Uiso 1 1 calc GR . . . .
C17 C 0.3799(3) 0.5510(2) 0.2321(4) 0.0500(11) Uani 1 1 d . . . . .
H17A H 0.430628 0.571138 0.219442 0.075 Uiso 1 1 calc GR . . . .
H17B H 0.347440 0.591569 0.256922 0.075 Uiso 1 1 calc GR . . . .
H17C H 0.358522 0.530991 0.171759 0.075 Uiso 1 1 calc GR . . . .
N1 N 0.48131(15) 0.26013(16) 0.5343(2) 0.0282(6) Uani 1 1 d . . . . .
N2 N 0.54990(17) 0.29340(17) 0.5092(3) 0.0366(7) Uani 1 1 d . . . . .
U1 U 0.250000 0.250000 0.38069(2) 0.01965(9) Uani 1 4 d S T P . .
O1 O 0.35967(12) 0.24520(12) 0.47076(17) 0.0228(4) Uani 1 1 d . . . . .
O2 O 0.33667(13) 0.32313(13) 0.28648(18) 0.0261(5) Uani 1 1 d . . . . .
O3 O 0.46616(15) 0.30453(14) 0.2021(2) 0.0337(6) Uani 1 1 d . . . . .
O4 O 0.43246(14) 0.42909(13) 0.2625(2) 0.0305(5) Uani 1 1 d . . . . .
P1 P 0.41927(5) 0.34294(5) 0.28503(7) 0.02578(18) Uani 1 1 d . . . . .
N5 N 0.3317(13) 0.7866(15) 0.0498(18) 0.083(5) Uani 0.25 1 d D U . A -2
C23 C 0.2877(16) 0.764(2) 0.102(2) 0.075(5) Uani 0.25 1 d D U . A -2
C22 C 0.252(4) 0.738(3) 0.173(3) 0.077(7) Uani 0.25 1 d D U . A -2
H22A H 0.224771 0.692332 0.154021 0.115 Uiso 0.25 1 calc GR . . A -2
H22B H 0.216395 0.776182 0.196388 0.115 Uiso 0.25 1 calc GR . . A -2
H22C H 0.288067 0.725689 0.225186 0.115 Uiso 0.25 1 calc GR . . A -2
H18A H 0.236(5) 0.2070(19) 0.653(4) 0.115 Uiso 0.25 1 d DR . . B -1
H18B H 0.3027(13) 0.254(5) 0.676(7) 0.115 Uiso 0.25 1 d DR . . C -1
H18C H 0.230(4) 0.290(2) 0.653(4) 0.115 Uiso 0.25 1 d DR . . D -1
C18 C 0.250000 0.250000 0.6917(7) 0.0442(19) Uani 1 4 d DS T P . .
C19 C 0.250000 0.250000 0.7958(9) 0.071(3) Uani 1 4 d S T P . .
N3 N 0.250000 0.250000 0.8737(8) 0.152(9) Uani 1 4 d S T P . .
N4 N 0.3138(13) 0.6688(13) 0.0589(17) 0.081(5) Uani 0.25 1 d D U . E -1
C21 C 0.2867(16) 0.7107(18) 0.1108(19) 0.072(5) Uani 0.25 1 d D U . E -1
C20 C 0.276(2) 0.762(2) 0.172(3) 0.080(6) Uani 0.25 1 d D U . E -1
H20A H 0.229026 0.789008 0.156219 0.120 Uiso 0.25 1 calc GR . . E -1
H20B H 0.318459 0.797731 0.169983 0.120 Uiso 0.25 1 calc GR . . E -1
H20C H 0.272066 0.740037 0.236823 0.120 Uiso 0.25 1 calc GR . . E -1
O5 O 0.6927(4) 0.3050(5) 0.6211(5) 0.0452(17) Uani 0.5 1 d D . . . .
O6 O 0.7959(7) 0.1984(7) 0.5575(15) 0.065(5) Uani 0.25 1 d . . . . .
H6A H 0.775994 0.153882 0.548661 0.097 Uiso 0.25 1 d G . . . .
H6B H 0.843427 0.197425 0.541020 0.097 Uiso 0.25 1 d G . . . .
H5A H 0.650204 0.295045 0.592075 0.078 Uiso 0.5 1 d DG . . . .
H5B H 0.727392 0.270869 0.611605 0.078 Uiso 0.5 1 d DG . . . .

loop_
_atom_site_aniso_label
_atom_site_aniso_U_11
_atom_site_aniso_U_22
_atom_site_aniso_U_33
_atom_site_aniso_U_23
_atom_site_aniso_U_13
_atom_site_aniso_U_12
C1 0.0215(15) 0.0167(13) 0.0346(17) -0.0018(12) 0.0007(12) 0.0026(11)
C2 0.0165(16) 0.0210(16) 0.0433(19) 0.0009(13) 0.0032(13) -0.0007(12)
C3 0.0198(16) 0.0229(16) 0.058(2) 0.0047(16) -0.0003(15) -0.0017(13)
C4 0.025(2) 0.034(2) 0.084(4) 0.018(2) 0.0036(18) -0.0050(17)
C5 0.0221(17) 0.0221(17) 0.039(2) -0.0017(12) -0.0024(12) 0.0051(13)
C6 0.0256(17) 0.0249(17) 0.0380(18) 0.0002(13) -0.0027(13) 0.0006(14)
C7 0.0312(18) 0.0322(18) 0.039(2) 0.0012(15) 0.0038(15) 0.0041(14)
C8 0.038(2) 0.041(2) 0.0335(19) -0.0045(15) -0.0002(15) 0.0113(16)
C9 0.040(2) 0.040(2) 0.038(2) -0.0142(16) -0.0061(16) 0.0098(17)
C10 0.0291(17) 0.0266(17) 0.046(2) -0.0096(15) -0.0046(15) 0.0049(14)
C11 0.072(4) 0.068(4) 0.033(2) 0.001(2) 0.002(2) 0.005(3)
C12 0.048(2) 0.037(2) 0.039(2) 0.0029(17) 0.0118(19) 0.0053(18)
C13 0.069(3) 0.048(3) 0.060(3) -0.009(2) -0.005(3) 0.006(2)
C14 0.065(3) 0.071(3) 0.052(3) 0.007(2) 0.030(3) 0.004(3)
C15 0.0304(19) 0.0210(17) 0.072(3) 0.0006(17) 0.0179(19) 0.0011(14)
C16 0.100(5) 0.033(2) 0.049(3) 0.001(2) 0.020(3) 0.011(3)
C17 0.051(3) 0.0238(18) 0.075(3) 0.0008(19) -0.018(2) 0.0040(17)
N1 0.0171(12) 0.0227(13) 0.0449(17) 0.0042(12) -0.0071(12) -0.0023(10)
N2 0.0190(13) 0.0269(14) 0.064(2) 0.0087(14) -0.0080(13) -0.0062(11)
U1 0.01607(10) 0.01607(10) 0.02680(13) 0.000 0.000 0.000
O1 0.0119(9) 0.0259(11) 0.0307(11) 0.0034(9) -0.0036(8) -0.0014(8)
O2 0.0231(11) 0.0222(11) 0.0332(12) 0.0042(9) 0.0015(9) -0.0005(9)
O3 0.0331(13) 0.0284(12) 0.0395(14) 0.0037(10) 0.0117(11) 0.0036(10)
O4 0.0255(11) 0.0221(11) 0.0440(14) 0.0042(10) 0.0105(10) -0.0002(9)
P1 0.0221(4) 0.0205(4) 0.0348(4) 0.0027(3) 0.0060(3) -0.0004(3)
N5 0.068(10) 0.096(12) 0.084(11) -0.008(10) 0.001(9) 0.003(10)
C23 0.062(9) 0.090(11) 0.073(8) 0.012(9) 0.010(8) 0.006(10)
C22 0.064(13) 0.092(15) 0.074(9) 0.020(12) 0.005(12) 0.002(14)
C18 0.040(3) 0.040(3) 0.053(5) 0.000 0.000 0.000
C19 0.079(5) 0.079(5) 0.054(7) 0.000 0.000 0.000
N3 0.214(15) 0.214(15) 0.030(6) 0.000 0.000 0.000
N4 0.074(11) 0.088(12) 0.081(11) 0.038(10) 0.015(9) 0.014(10)
C21 0.059(9) 0.089(11) 0.070(8) 0.022(9) 0.013(7) 0.000(9)
C20 0.066(12) 0.097(13) 0.078(10) 0.019(11) 0.004(11) 0.001(12)
O5 0.030(3) 0.053(4) 0.053(4) -0.002(3) -0.009(3) -0.002(3)
O6 0.039(8) 0.047(8) 0.108(15) -0.027(10) 0.022(9) -0.014(6)

loop_
_atom_type_symbol
_atom_type_description
_atom_type_scat_dispersion_real
_atom_type_scat_dispersion_imag
_atom_type_scat_source
C C 0.0181 0.0091 'International Tables Vol C Tables 4.2.6.8 and 6.1.1.4'
H H 0.0000 0.0000 'International Tables Vol C Tables 4.2.6.8 and 6.1.1.4'
N N 0.0311 0.0180 'International Tables Vol C Tables 4.2.6.8 and 6.1.1.4'
O O 0.0492 0.0322 'International Tables Vol C Tables 4.2.6.8 and 6.1.1.4'
P P 0.2955 0.4335 'International Tables Vol C Tables 4.2.6.8 and 6.1.1.4'
U U -4.3638 13.4090 'International Tables Vol C Tables 4.2.6.8 and 6.1.1.4'

loop_
_exptl_crystal_face_index_h
_exptl_crystal_face_index_k
_exptl_crystal_face_index_l
_exptl_crystal_face_perp_dist
0 0 -1 0.0324
0 0 1 0.0324
-1 1 0 0.0537
1 -1 0 0.0537
1 1 0 0.0127
-1 -1 0 0.0127

loop_
_geom_angle_atom_site_label_1
_geom_angle_atom_site_label_2
_geom_angle_atom_site_label_3
_geom_angle
_geom_angle_site_symmetry_1
_geom_angle_site_symmetry_3
_geom_angle_publ_flag
N1 C1 C2 106.3(3) . . ?
O1 C1 C2 130.7(3) . . ?
O1 C1 N1 123.0(3) . . ?
C1 C2 C3 104.6(3) . . ?
C1 C2 P1 124.7(3) . . ?
C3 C2 P1 130.7(3) . . ?
C2 C3 C4 126.3(4) . . ?
N2 C3 C2 112.2(3) . . ?
N2 C3 C4 121.5(3) . . ?
C3 C4 H4A 109.5 . . ?
C3 C4 H4B 109.5 . . ?
C3 C4 H4C 109.5 . . ?
H4A C4 H4B 109.5 . . ?
H4A C4 H4C 109.5 . . ?
H4B C4 H4C 109.5 . . ?
C6 C5 N1 120.1(3) . . ?
C10 C5 C6 120.0(3) . . ?
C10 C5 N1 119.8(3) . . ?
C5 C6 H6 120.6 . . ?
C7 C6 C5 118.8(3) . . ?
C7 C6 H6 120.6 . . ?
C6 C7 H7 119.2 . . ?
C8 C7 C6 121.7(4) . . ?
C8 C7 H7 119.2 . . ?
C7 C8 C9 118.2(4) . . ?
C7 C8 C11 120.3(4) . . ?
C9 C8 C11 121.5(4) . . ?
C8 C9 H9 119.4 . . ?
C10 C9 C8 121.1(4) . . ?
C10 C9 H9 119.4 . . ?
C5 C10 C9 120.2(4) . . ?
C5 C10 H10 119.9 . . ?
C9 C10 H10 119.9 . . ?
C8 C11 H11A 109.5 . . ?
C8 C11 H11B 109.5 . . ?
C8 C11 H11C 109.5 . . ?
H11A C11 H11B 109.5 . . ?
H11A C11 H11C 109.5 . . ?
H11B C11 H11C 109.5 . . ?
C13 C12 H12 109.5 . . ?
C14 C12 H12 109.5 . . ?
C14 C12 C13 113.9(4) . . ?
O3 C12 H12 109.5 . . ?
O3 C12 C13 108.2(4) . . ?
O3 C12 C14 106.2(4) . . ?
C12 C13 H13A 109.5 . . ?
C12 C13 H13B 109.5 . . ?
C12 C13 H13C 109.5 . . ?
H13A C13 H13B 109.5 . . ?
H13A C13 H13C 109.5 . . ?
H13B C13 H13C 109.5 . . ?
C12 C14 H14A 109.5 . . ?
C12 C14 H14B 109.5 . . ?
C12 C14 H14C 109.5 . . ?
H14A C14 H14B 109.5 . . ?
H14A C14 H14C 109.5 . . ?
H14B C14 H14C 109.5 . . ?
C16 C15 H15 109.6 . . ?
C16 C15 C17 112.9(4) . . ?
C17 C15 H15 109.6 . . ?
O4 C15 H15 109.6 . . ?
O4 C15 C16 109.0(4) . . ?
O4 C15 C17 106.1(4) . . ?
C15 C16 H16A 109.5 . . ?
C15 C16 H16B 109.5 . . ?
C15 C16 H16C 109.5 . . ?
H16A C16 H16B 109.5 . . ?
H16A C16 H16C 109.5 . . ?
H16B C16 H16C 109.5 . . ?
C15 C17 H17A 109.5 . . ?
C15 C17 H17B 109.5 . . ?
C15 C17 H17C 109.5 . . ?
H17A C17 H17B 109.5 . . ?
H17A C17 H17C 109.5 . . ?
H17B C17 H17C 109.5 . . ?
C1 N1 C5 128.9(3) . . ?
C1 N1 N2 111.5(3) . . ?
N2 N1 C5 119.6(3) . . ?
C3 N2 N1 105.4(3) . . ?
O1 U1 O1 73.15(5) 4 2 ?
O1 U1 O1 73.15(5) . 3 ?
O1 U1 O1 114.86(11) . 2 ?
O1 U1 O1 73.15(5) 3 2 ?
O1 U1 O1 114.86(11) 3 4 ?
O1 U1 O1 73.15(5) . 4 ?
O1 U1 O2 144.37(8) . 2 ?
O1 U1 O2 144.37(8) 3 4 ?
O1 U1 O2 79.21(8) 2 3 ?
O1 U1 O2 144.37(8) 4 3 ?
O1 U1 O2 76.82(8) 4 4 ?
O1 U1 O2 140.52(8) 4 . ?
O1 U1 O2 140.52(8) 2 4 ?
O1 U1 O2 79.22(8) . 4 ?
O1 U1 O2 79.21(8) 4 2 ?
O1 U1 O2 76.82(8) . . ?
O1 U1 O2 140.52(8) 3 2 ?
O1 U1 O2 144.37(8) 2 . ?
O1 U1 O2 140.52(8) . 3 ?
O1 U1 O2 79.21(8) 3 . ?
O1 U1 O2 76.82(8) 3 3 ?
O1 U1 O2 76.82(8) 2 2 ?
O2 U1 O2 72.85(6) 2 3 ?
O2 U1 O2 72.85(6) 2 4 ?
O2 U1 O2 114.21(12) 2 . ?
O2 U1 O2 72.85(6) 4 . ?
O2 U1 O2 114.21(12) 4 3 ?
O2 U1 O2 72.84(6) 3 . ?
C1 O1 U1 137.1(2) . . ?
P1 O2 U1 139.25(14) . . ?
C12 O3 P1 122.3(3) . . ?
C15 O4 P1 121.7(2) . . ?
O2 P1 C2 110.69(15) . . ?
O2 P1 O3 115.06(15) . . ?
O2 P1 O4 111.89(13) . . ?
O3 P1 C2 105.00(16) . . ?
O3 P1 O4 101.44(14) . . ?
O4 P1 C2 112.33(17) . . ?
N5 C23 C22 166(4) . . ?
C23 C22 H22A 109.5 . . ?
C23 C22 H22B 109.5 . . ?
C23 C22 H22C 109.5 . . ?
H22A C22 H22B 109.5 . . ?
H22A C22 H22C 109.5 . . ?
H22B C22 H22C 109.5 . . ?
H18A C18 H18A 113(8) . 2 ?
H18A C18 H18B 100(4) . . ?
H18A C18 H18B 100(4) 2 2 ?
H18A C18 H18B 64(6) . 2 ?
H18A C18 H18C 100(3) . . ?
H18A C18 H18C 37(6) . 2 ?
H18B C18 H18A 64(6) . 2 ?
H18B C18 H18B 154(10) . 2 ?
H18B C18 H18C 64(6) . 2 ?
H18B C18 H18C 100(4) . . ?
H18C C18 H18A 100(3) 2 2 ?
H18C C18 H18A 37(6) . 2 ?
H18C C18 H18B 100(4) 2 2 ?
H18C C18 H18B 64(6) . 2 ?
H18C C18 H18C 112(8) . 2 ?
C19 C18 H18A 124(4) . . ?
C19 C18 H18A 124(4) . 2 ?
C19 C18 H18B 103(6) . . ?
C19 C18 H18B 103(6) . 2 ?
C19 C18 H18C 124(4) . . ?
C19 C18 H18C 124(4) . 2 ?
N3 C19 C18 180.0 . . ?
N4 C21 C20 164(4) . . ?
C21 C20 H20A 109.5 . . ?
C21 C20 H20B 109.5 . . ?
C21 C20 H20C 109.5 . . ?
H20A C20 H20B 109.5 . . ?
H20A C20 H20C 109.5 . . ?
H20B C20 H20C 109.5 . . ?
O6 O5 H5A 74.5 2_655 . ?
O6 O5 H5B 69.5 2_655 . ?
H5A O5 H5B 113.5 . . ?
O5 O6 H6A 99.5 2_655 . ?
O5 O6 H6B 92.1 2_655 . ?
H6A O6 H6B 109.5 . . ?

loop_
_geom_bond_atom_site_label_1
_geom_bond_atom_site_label_2
_geom_bond_distance
_geom_bond_site_symmetry_2
_geom_bond_publ_flag
C1 C2 1.407(5) . ?
C1 N1 1.367(4) . ?
C1 O1 1.293(4) . ?
C2 C3 1.427(5) . ?
C2 P1 1.724(4) . ?
C3 C4 1.491(5) . ?
C3 N2 1.311(6) . ?
C4 H4A 0.9800 . ?
C4 H4B 0.9800 . ?
C4 H4C 0.9800 . ?
C5 C6 1.397(5) . ?
C5 C10 1.382(5) . ?
C5 N1 1.421(5) . ?
C6 H6 0.9500 . ?
C6 C7 1.396(5) . ?
C7 H7 0.9500 . ?
C7 C8 1.385(6) . ?
C8 C9 1.392(6) . ?
C8 C11 1.518(6) . ?
C9 H9 0.9500 . ?
C9 C10 1.383(6) . ?
C10 H10 0.9500 . ?
C11 H11A 0.9800 . ?
C11 H11B 0.9800 . ?
C11 H11C 0.9800 . ?
C12 H12 1.0000 . ?
C12 C13 1.504(7) . ?
C12 C14 1.501(6) . ?
C12 O3 1.470(5) . ?
C13 H13A 0.9800 . ?
C13 H13B 0.9800 . ?
C13 H13C 0.9800 . ?
C14 H14A 0.9800 . ?
C14 H14B 0.9800 . ?
C14 H14C 0.9800 . ?
C15 H15 1.0000 . ?
C15 C16 1.495(8) . ?
C15 C17 1.507(6) . ?
C15 O4 1.477(4) . ?
C16 H16A 0.9800 . ?
C16 H16B 0.9800 . ?
C16 H16C 0.9800 . ?
C17 H17A 0.9800 . ?
C17 H17B 0.9800 . ?
C17 H17C 0.9800 . ?
N1 N2 1.392(4) . ?
U1 O1 2.304(2) 4 ?
U1 O1 2.304(2) 2 ?
U1 O1 2.304(2) 3 ?
U1 O1 2.304(2) . ?
U1 O2 2.388(2) 4 ?
U1 O2 2.388(2) 2 ?
U1 O2 2.388(2) 3 ?
U1 O2 2.388(2) . ?
O2 P1 1.502(2) . ?
O3 P1 1.566(3) . ?
O4 P1 1.572(2) . ?
N5 C23 1.13(3) . ?
C23 C22 1.25(3) . ?
C22 H22A 0.9800 . ?
C22 H22B 0.9800 . ?
C22 H22C 0.9800 . ?
C18 H18A 0.9600(10) . ?
C18 H18B 0.9600(12) . ?
C18 H18C 0.9600(10) . ?
C18 C19 1.433(15) . ?
C19 N3 1.072(16) . ?
N4 C21 1.14(3) . ?
C21 C20 1.25(3) . ?
C20 H20A 0.9800 . ?
C20 H20B 0.9800 . ?
C20 H20C 0.9800 . ?
O5 O6 0.900(19) 2_655 ?
O5 H5A 0.8700 . ?
O5 H5B 0.8701 . ?
O6 H6A 0.8712 . ?
O6 H6B 0.8713 . ?

loop_
_geom_torsion_atom_site_label_1
_geom_torsion_atom_site_label_2
_geom_torsion_atom_site_label_3
_geom_torsion_atom_site_label_4
_geom_torsion
_geom_torsion_site_symmetry_1
_geom_torsion_site_symmetry_2
_geom_torsion_site_symmetry_3
_geom_torsion_site_symmetry_4
_geom_torsion_publ_flag
C1 C2 C3 C4 178.0(4) . . . . ?
C1 C2 C3 N2 -0.4(4) . . . . ?
C1 C2 P1 O2 6.7(4) . . . . ?
C1 C2 P1 O3 -118.1(3) . . . . ?
C1 C2 P1 O4 132.5(3) . . . . ?
C1 N1 N2 C3 0.1(4) . . . . ?
C2 C1 N1 C5 178.7(3) . . . . ?
C2 C1 N1 N2 -0.3(4) . . . . ?
C2 C1 O1 U1 -3.3(6) . . . . ?
C2 C3 N2 N1 0.2(4) . . . . ?
C3 C2 P1 O2 -176.0(3) . . . . ?
C3 C2 P1 O3 59.3(4) . . . . ?
C3 C2 P1 O4 -50.1(4) . . . . ?
C4 C3 N2 N1 -178.3(4) . . . . ?
C5 C6 C7 C8 0.0(6) . . . . ?
C5 N1 N2 C3 -179.0(3) . . . . ?
C6 C5 C10 C9 1.8(5) . . . . ?
C6 C5 N1 C1 31.3(5) . . . . ?
C6 C5 N1 N2 -149.8(3) . . . . ?
C6 C7 C8 C9 1.0(6) . . . . ?
C6 C7 C8 C11 -178.3(4) . . . . ?
C7 C8 C9 C10 -0.6(6) . . . . ?
C8 C9 C10 C5 -0.8(6) . . . . ?
C10 C5 C6 C7 -1.4(5) . . . . ?
C10 C5 N1 C1 -149.2(4) . . . . ?
C10 C5 N1 N2 29.7(5) . . . . ?
C11 C8 C9 C10 178.7(4) . . . . ?
C12 O3 P1 C2 -174.8(3) . . . . ?
C12 O3 P1 O2 63.3(3) . . . . ?
C12 O3 P1 O4 -57.7(3) . . . . ?
C13 C12 O3 P1 -96.2(4) . . . . ?
C14 C12 O3 P1 141.1(3) . . . . ?
C15 O4 P1 C2 -83.5(3) . . . . ?
C15 O4 P1 O2 41.7(3) . . . . ?
C15 O4 P1 O3 164.9(3) . . . . ?
C16 C15 O4 P1 90.8(4) . . . . ?
C17 C15 O4 P1 -147.4(3) . . . . ?
N1 C1 C2 C3 0.4(4) . . . . ?
N1 C1 C2 P1 178.3(3) . . . . ?
N1 C1 O1 U1 177.9(2) . . . . ?
N1 C5 C6 C7 178.2(3) . . . . ?
N1 C5 C10 C9 -177.8(3) . . . . ?
U1 O2 P1 C2 -11.1(3) . . . . ?
U1 O2 P1 O3 107.7(2) . . . . ?
U1 O2 P1 O4 -137.2(2) . . . . ?
O1 C1 C2 C3 -178.5(3) . . . . ?
O1 C1 C2 P1 -0.6(6) . . . . ?
O1 C1 N1 C5 -2.3(5) . . . . ?
O1 C1 N1 N2 178.7(3) . . . . ?
P1 C2 C3 C4 0.3(6) . . . . ?
P1 C2 C3 N2 -178.1(3) . . . . ?

loop_
_exptl_oxdiff_crystal_face_indexfrac_h
_exptl_oxdiff_crystal_face_indexfrac_k
_exptl_oxdiff_crystal_face_indexfrac_l
_exptl_oxdiff_crystal_face_x
_exptl_oxdiff_crystal_face_y
_exptl_oxdiff_crystal_face_z
0.0022 0.0002 -0.9993 -0.0389 0.1047 -0.0048
-0.0022 -0.0002 0.9993 0.0389 -0.1047 0.0048
-1.0001 1.0002 0.0005 -0.0273 -0.0157 -0.1191
1.0001 -1.0002 -0.0005 0.0273 0.0157 0.1191
0.9995 0.9985 0.0018 -0.1120 -0.0404 0.0312
-0.9995 -0.9985 -0.0018 0.1120 0.0404 -0.0312
